data_2201638
loop_
_publ_author_name
'Gainsford, Graeme J.'
'Chong, S. V.'
'Ingham, B.'
'Tallon, J. L.'

_publ_section_title
;
 Decaammonium dodecatungstate nonahydrate,
 (NH~4~)~10~[H~2~W~12~O~42~]&#x00B7;9H~2~O: anionic `isomorphism'
;
_journal_issue 10
_journal_name_full 'Acta Crystallographica Section E'
_journal_page_first i93
_journal_page_last i94
_journal_paper_doi 10.1107/S1600536802016963
_journal_volume 58
_journal_year 2002
_chemical_formula_iupac '(N H4)10 [H2 W12 O42], 9H2 O'
_chemical_formula_moiety '10N1 H4 1+, H2 O42 W12 10-, 9H2 O'
_chemical_formula_sum 'H60 N10 O51 W12'
_chemical_formula_weight 3222.78
_chemical_name_systematic
;
 ?
;
_space_group_IT_number 2
_symmetry_cell_setting triclinic
_symmetry_space_group_name_Hall '-P 1'
_symmetry_space_group_name_H-M 'P -1'
_atom_sites_solution_hydrogens geom
_atom_sites_solution_primary direct
_atom_sites_solution_secondary difmap
_audit_creation_method SHELXL-97
_cell_angle_alpha 76.159(5)
_cell_angle_beta 80.985(5)
_cell_angle_gamma 88.763(5)
_cell_formula_units_Z 2
_cell_length_a 11.945(4)
_cell_length_b 13.225(5)
_cell_length_c 16.780(6)
_cell_measurement_reflns_used 8000
_cell_measurement_temperature 168(2)
_cell_measurement_theta_max 26.3
_cell_measurement_theta_min 2.3
_cell_volume 2541.7(16)
_computing_cell_refinement SMART
_computing_data_collection 'SMART (Siemens, 1996)'
_computing_data_reduction
;
SAINT (Siemens, 1996) and SADABS (Sheldrick, 1996)
;
_computing_molecular_graphics
;
ORTEP-3 in WinGX (Farrugia, 1997)
;
_computing_publication_material SHELXL97
_computing_structure_refinement 'SHELXL97 (Sheldrick, 1997)'
_computing_structure_solution 'SHELXS97 (Sheldrick, 1997)'
_diffrn_ambient_temperature 168(2)
_diffrn_detector_area_resol_mean 8.192
_diffrn_measured_fraction_theta_full 0.973
_diffrn_measured_fraction_theta_max 0.973
_diffrn_measurement_device_type 'Siemens CCD area-detector'
_diffrn_measurement_method '\f and \w'
_diffrn_radiation_monochromator graphite
_diffrn_radiation_source 'fine-focus sealed tube'
_diffrn_radiation_type MoK\a
_diffrn_radiation_wavelength 0.71073
_diffrn_reflns_av_R_equivalents 0.047
_diffrn_reflns_av_sigmaI/netI 0.071
_diffrn_reflns_limit_h_max 14
_diffrn_reflns_limit_h_min -14
_diffrn_reflns_limit_k_max 16
_diffrn_reflns_limit_k_min -16
_diffrn_reflns_limit_l_max 20
_diffrn_reflns_limit_l_min -20
_diffrn_reflns_number 32370
_diffrn_reflns_theta_full 26.5
_diffrn_reflns_theta_max 26.5
_diffrn_reflns_theta_min 2.3
_diffrn_standards_decay_% 0
_diffrn_standards_number 0
_exptl_absorpt_coefficient_mu 26.200
_exptl_absorpt_correction_T_max 0.592
_exptl_absorpt_correction_T_min 0.355
_exptl_absorpt_correction_type multi-scan
_exptl_absorpt_process_details '(Blessing, 1995)'
_exptl_crystal_colour colourless
_exptl_crystal_density_diffrn 4.211
_exptl_crystal_density_method 'not measured'
_exptl_crystal_description plate
_exptl_crystal_F_000 2852
_exptl_crystal_size_max 0.44
_exptl_crystal_size_mid 0.14
_exptl_crystal_size_min 0.06
_refine_diff_density_max 6.04
_refine_diff_density_min -5.45
_refine_ls_extinction_method none
_refine_ls_goodness_of_fit_ref 0.99
_refine_ls_hydrogen_treatment none
_refine_ls_matrix_type full
_refine_ls_number_parameters 357
_refine_ls_number_reflns 10192
_refine_ls_number_restraints 0
_refine_ls_restrained_S_all 0.99
_refine_ls_R_factor_all 0.067
_refine_ls_R_factor_gt 0.051
_refine_ls_shift/su_max 0.001
_refine_ls_shift/su_mean <0.001
_refine_ls_structure_factor_coef Fsqd
_refine_ls_weighting_details 'calc w = 1/[\s^2^(Fo^2^)+(0.0765P)^2^] where P = (Fo^2^+2Fc^2^)/3'
_refine_ls_weighting_scheme calc
_refine_ls_wR_factor_gt 0.125
_refine_ls_wR_factor_ref 0.128
_reflns_number_gt 7208
_reflns_number_total 10192
_reflns_threshold_expression I>2\s(I)
_cod_data_source_file tk6075.cif
_cod_data_source_block I
_cod_depositor_comments
;
The following automatic conversions were performed:
'_symmetry_cell_setting' value 'Triclinic' changed to 'triclinic'
according to '/home/saulius/struct/CIF-dictionaries/cif_core.dic'
dictionary named 'cif_core.dic' version 2.4.1 from
2010-06-29.

'_geom_bond_publ_flag' value 'Y' changed to 'y' according to
'/home/saulius/struct/CIF-dictionaries/cif_core.dic' dictionary named
'cif_core.dic' version 2.4.1 from 2010-06-29 (7 times).

Automatic conversion script
Id: cif_fix_enum 1527 2010-12-29 10:47:43Z saulius 

The following automatic conversions were performed:

'_symmetry_cell_setting' value 'Triclinic' changed to 'triclinic'
according to /home/saulius/struct/CIF-dictionaries/cif_core.dic
dictionary named 'cif_core.dic' version 2.4.1 from
2010-06-29.

'_geom_bond_publ_flag' value 'Y' changed to 'y'
according to /home/saulius/struct/CIF-dictionaries/cif_core.dic
dictionary named 'cif_core.dic' version 2.4.1 from 2010-06-29 (7
times).

Automatic conversion script
Id: cif_fix_values 1715 2011-07-08 13:25:40Z adriana 
;
_cod_original_cell_volume 2541.6(15)
_cod_database_code 2201638
_cod_database_fobs_code 2201638

loop_
_symmetry_equiv_pos_as_xyz
'x, y, z'
'-x, -y, -z'

loop_
_atom_site_label
_atom_site_fract_x
_atom_site_fract_y
_atom_site_fract_z
_atom_site_U_iso_or_equiv
_atom_site_adp_type
_atom_site_calc_flag
_atom_site_refinement_flags
_atom_site_occupancy
_atom_site_disorder_assembly
_atom_site_disorder_group
_atom_site_type_symbol
W1 0.74798(6) 0.95682(6) 0.37941(4) 0.01354(17) Uani d . 1 . . W
W2 0.73015(6) 0.54717(5) -0.00374(4) 0.01202(16) Uani d . 1 . . W
W3 0.79439(6) 0.26622(6) 0.03953(4) 0.01433(17) Uani d . 1 . . W
W4 0.24171(5) 0.83230(6) 0.50908(4) 0.01244(16) Uani d . 1 . . W
W5 0.63869(6) 0.33572(6) 0.19582(4) 0.01309(17) Uani d . 1 . . W
W6 0.77893(6) 0.71536(6) 0.49179(4) 0.01443(17) Uani d . 1 . . W
W7 0.57800(6) 0.61552(6) 0.15959(4) 0.01321(17) Uani d . 1 . . W
W8 0.48069(6) 0.27743(5) 0.03180(4) 0.01227(16) Uani d . 1 . . W
W9 0.72927(6) 0.36805(6) 0.85211(4) 0.01396(17) Uani d . 1 . . W
W10 0.97795(6) 0.69413(6) 0.61159(4) 0.01386(17) Uani d . 1 . . W
W11 0.03978(6) 0.86744(6) 0.38909(4) 0.01235(16) Uani d . 1 . . W
W12 0.79219(6) 0.93179(5) 0.60835(4) 0.01192(16) Uani d . 1 . . W
O1 0.7572(10) 0.8874(9) 0.5149(7) 0.019(3) Uiso d . 1 . . O
O2 0.6321(10) 0.6984(10) 0.5222(8) 0.023(3) Uiso d . 1 . . O
O3 0.8168(10) 0.6752(9) 0.6027(7) 0.018(3) Uiso d . 1 . . O
O4 0.9111(10) 0.8465(9) 0.6200(7) 0.018(3) Uiso d . 1 . . O
O5 0.6818(10) 0.6890(9) 0.9529(7) 0.016(3) Uiso d . 1 . . O
O6 0.8752(10) 0.5646(9) -0.0285(7) 0.017(3) Uiso d . 1 . . O
O7 0.4692(10) 0.1441(9) 0.0742(7) 0.018(3) Uiso d . 1 . . O
O8 0.6864(10) 0.8690(9) 0.6871(7) 0.015(3) Uiso d . 1 . . O
O9 0.9183(10) 0.2845(10) 0.0789(8) 0.023(3) Uiso d . 1 . . O
O10 0.2561(9) 0.9151(9) 0.5909(7) 0.013(3) Uiso d . 1 . . O
O11 0.5484(10) 0.2561(10) 0.2756(7) 0.019(3) Uiso d . 1 . . O
O12 0.5721(10) 0.4637(10) 0.2057(8) 0.021(3) Uiso d . 1 . . O
O13 0.3526(10) 0.7403(9) 0.5225(7) 0.016(3) Uiso d . 1 . . O
O14 0.7209(9) 0.4136(9) 0.0713(7) 0.012(2) Uiso d . 1 . . O
O15 0.7613(11) 0.3456(10) 0.2401(8) 0.024(3) Uiso d . 1 . . O
O16 1.0314(10) 0.5834(10) 0.5767(7) 0.020(3) Uiso d . 1 . . O
O17 0.1193(9) 0.7646(9) 0.5937(7) 0.012(2) Uiso d . 1 . . O
O18 0.6916(9) 0.2266(9) 0.1419(7) 0.014(3) Uiso d . 1 . . O
O19 0.8407(10) 0.3489(9) -0.0705(7) 0.016(3) Uiso d . 1 . . O
O20 0.4125(9) 0.5979(9) 0.1860(7) 0.012(3) Uiso d . 1 . . O
O21 0.3147(9) 0.9435(9) 0.4289(7) 0.014(3) Uiso d . 1 . . O
O22 0.6330(9) 0.2925(9) -0.0215(7) 0.013(3) Uiso d . 1 . . O
O23 0.7434(10) 0.2434(10) 0.8315(8) 0.021(3) Uiso d . 1 . . O
O24 0.1003(9) 0.9479(8) 0.4842(7) 0.008(2) Uiso d . 1 . . O
O25 0.1766(10) 0.7846(9) 0.4322(7) 0.015(3) Uiso d . 1 . . O
O26 0.1567(9) 0.9705(9) 0.3326(7) 0.014(3) Uiso d . 1 . . O
O27 0.8166(10) 0.4451(9) 0.7695(7) 0.018(3) Uiso d . 1 . . O
O28 0.0291(10) 0.8051(9) 0.3120(7) 0.017(3) Uiso d . 1 . . O
O29 0.8118(10) 0.1420(9) 0.0179(7) 0.016(3) Uiso d . 1 . . O
O30 0.6922(10) 0.4991(9) -0.0899(7) 0.017(3) Uiso d . 1 . . O
O31 0.5434(9) 0.5611(9) 0.0472(7) 0.012(2) Uiso d . 1 . . O
O32 0.9556(9) 0.7730(9) 0.4819(7) 0.014(3) Uiso d . 1 . . O
O33 0.6062(10) 0.6618(10) 0.2421(8) 0.022(3) Uiso d . 1 . . O
O34 0.5994(10) 0.9378(10) 0.3947(7) 0.020(3) Uiso d . 1 . . O
O35 0.7828(9) 0.8110(9) 0.3847(7) 0.014(3) Uiso d . 1 . . O
O36 0.5550(9) 0.7400(9) 0.0831(7) 0.013(3) Uiso d . 1 . . O
O37 0.9281(9) 0.9651(8) 0.3834(6) 0.008(2) Uiso d . 1 . . O
O38 0.7754(10) 0.9995(9) 0.2702(7) 0.019(3) Uiso d . 1 . . O
O39 0.7213(9) 0.5994(9) 0.1060(7) 0.013(3) Uiso d . 1 . . O
O40 0.8211(11) 0.6054(10) 0.4563(8) 0.028(3) Uiso d . 1 . . O
O41 0.5052(10) 0.3325(10) 0.1132(7) 0.019(3) Uiso d . 1 . . O
O42 0.9603(10) 0.6513(10) 0.7193(8) 0.020(3) Uiso d . 1 . . O
O1W -0.1030(13) 0.7632(12) 1.0322(10) 0.043(4) Uiso d . 1 . . O
O2W 0.3456(12) 0.8820(11) 0.2535(9) 0.033(3) Uiso d . 1 . . O
O3W 0.5940(11) 0.9221(11) 0.1167(8) 0.029(3) Uiso d . 1 . . O
O4W 0.4676(12) 0.9492(11) 0.7699(9) 0.036(4) Uiso d . 1 . . O
O5W 0.0691(12) 0.8292(11) 0.7559(9) 0.037(4) Uiso d . 1 . . O
O6W 0.8432(12) 0.6733(12) 0.2592(9) 0.038(4) Uiso d . 1 . . O
O7W 0.8190(11) 0.9533(11) 0.1215(8) 0.030(3) Uiso d . 1 . . O
O8W 0.1458(15) 1.0431(14) 0.0771(11) 0.058(5) Uiso d . 1 . . O
O9WA 0.483(3) 0.533(2) 0.548(2) 0.045(6) Uiso d P 0.52(3) . . O
O9WB 0.485(3) 0.541(3) 0.606(2) 0.045(6) Uiso d P 0.48(3) . . O
N1 0.0376(14) 0.5051(13) 0.8531(10) 0.028(4) Uiso d . 1 . . N
N2 0.4886(14) 0.7698(13) 0.3589(10) 0.030(4) Uiso d . 1 . . N
N3 0.5117(12) 0.8746(12) 0.5726(9) 0.019(3) Uiso d . 1 . . N
N4 0.1081(14) 0.5867(13) 0.4019(10) 0.031(4) Uiso d . 1 . . N
N5 0.6703(14) 0.6391(13) 0.7488(10) 0.030(4) Uiso d . 1 . . N
N6 0.3588(14) 0.9477(13) 0.0542(10) 0.029(4) Uiso d . 1 . . N
N7 0.0286(14) 0.8380(13) 0.1376(10) 0.027(4) Uiso d . 1 . . N
N8 0.8216(14) 0.8202(14) 0.8280(11) 0.033(4) Uiso d . 1 . . N
N9 0.359(2) 0.574(2) 0.3631(17) 0.087(9) Uiso d . 1 . . N
N10 0.2488(15) 0.5320(14) 0.6392(11) 0.036(5) Uiso d . 1 . . N

loop_
_atom_site_aniso_label
_atom_site_aniso_U_11
_atom_site_aniso_U_22
_atom_site_aniso_U_33
_atom_site_aniso_U_12
_atom_site_aniso_U_13
_atom_site_aniso_U_23
W1 0.0086(3) 0.0164(4) 0.0148(4) 0.0019(3) -0.0054(3) 0.0000(3)
W2 0.0076(3) 0.0139(4) 0.0131(4) 0.0011(3) -0.0025(3) 0.0003(3)
W3 0.0097(3) 0.0176(4) 0.0141(4) 0.0033(3) -0.0034(3) 0.0000(3)
W4 0.0063(3) 0.0140(4) 0.0157(4) 0.0025(3) -0.0036(3) 0.0000(3)
W5 0.0101(3) 0.0148(4) 0.0125(4) 0.0015(3) -0.0033(3) 0.0013(3)
W6 0.0094(3) 0.0145(4) 0.0186(4) 0.0009(3) -0.0043(3) -0.0010(3)
W7 0.0102(3) 0.0156(4) 0.0133(4) 0.0019(3) -0.0041(3) -0.0011(3)
W8 0.0085(3) 0.0133(4) 0.0136(4) 0.0011(3) -0.0037(3) 0.0007(3)
W9 0.0099(3) 0.0174(4) 0.0133(4) 0.0029(3) -0.0027(3) -0.0007(3)
W10 0.0092(3) 0.0148(4) 0.0152(4) 0.0008(3) -0.0033(3) 0.0018(3)
W11 0.0072(3) 0.0157(4) 0.0130(4) 0.0011(3) -0.0026(3) -0.0005(3)
W12 0.0068(3) 0.0139(4) 0.0133(4) 0.0010(3) -0.0025(3) 0.0009(3)

loop_
_atom_type_symbol
_atom_type_description
_atom_type_scat_dispersion_real
_atom_type_scat_dispersion_imag
_atom_type_scat_source
O O 0.0106 0.0060 'International Tables Vol C Tables 4.2.6.8 and 6.1.1.4'
H H 0.0000 0.0000 'International Tables Vol C Tables 4.2.6.8 and 6.1.1.4'
N N 0.0061 0.0033 'International Tables Vol C Tables 4.2.6.8 and 6.1.1.4'
W W -0.7655 6.8875 'International Tables Vol C Tables 4.2.6.8 and 6.1.1.4'

loop_
_geom_angle_atom_site_label_1
_geom_angle_atom_site_label_2
_geom_angle_atom_site_label_3
_geom_angle_site_symmetry_1
_geom_angle_site_symmetry_3
_geom_angle
O38 W1 O34 . . 100.1(5)
O38 W1 O10 . 2_676 100.4(5)
O34 W1 O10 . 2_676 95.9(5)
O38 W1 O35 . . 96.4(5)
O34 W1 O35 . . 94.8(5)
O10 W1 O35 2_676 . 158.1(5)
O38 W1 O37 . . 89.7(5)
O34 W1 O37 . . 169.9(5)
O10 W1 O37 2_676 . 84.4(4)
O35 W1 O37 . . 81.8(4)
O38 W1 O1 . . 165.8(5)
O34 W1 O1 . . 92.4(5)
O10 W1 O1 2_676 . 84.8(5)
O35 W1 O1 . . 75.7(5)
O37 W1 O1 . . 77.6(4)
O6 W2 O30 . . 103.5(5)
O6 W2 O14 . . 100.4(5)
O30 W2 O14 . . 94.5(5)
O6 W2 O5 . 1_554 100.0(5)
O30 W2 O5 . 1_554 93.9(5)
O14 W2 O5 . 1_554 155.4(5)
O6 W2 O39 . . 93.5(5)
O30 W2 O39 . . 163.0(5)
O14 W2 O39 . . 83.0(5)
O5 W2 O39 1_554 . 82.2(5)
O6 W2 O31 . . 163.8(5)
O30 W2 O31 . . 90.9(5)
O14 W2 O31 . . 85.7(4)
O5 W2 O31 1_554 . 71.0(4)
O39 W2 O31 . . 72.2(4)
O9 W3 O29 . . 103.5(6)
O9 W3 O19 . . 96.9(5)
O29 W3 O19 . . 98.3(5)
O9 W3 O18 . . 99.3(5)
O29 W3 O18 . . 98.2(5)
O19 W3 O18 . . 153.5(5)
O9 W3 O14 . . 90.7(5)
O29 W3 O14 . . 164.2(5)
O19 W3 O14 . . 86.8(4)
O18 W3 O14 . . 72.2(4)
O9 W3 O22 . . 163.9(5)
O29 W3 O22 . . 91.2(5)
O19 W3 O22 . . 74.0(4)
O18 W3 O22 . . 85.0(4)
O14 W3 O22 . . 75.8(4)
O13 W4 O25 . . 98.9(5)
O13 W4 O21 . . 102.1(5)
O25 W4 O21 . . 92.8(5)
O13 W4 O17 . . 102.2(5)
O25 W4 O17 . . 88.6(5)
O21 W4 O17 . . 155.1(5)
O13 W4 O10 . . 103.4(5)
O25 W4 O10 . . 157.4(5)
O21 W4 O10 . . 86.5(5)
O17 W4 O10 . . 82.8(5)
O13 W4 O24 . . 176.5(5)
O25 W4 O24 . . 78.0(4)
O21 W4 O24 . . 76.7(4)
O17 W4 O24 . . 79.2(4)
O10 W4 O24 . . 79.8(4)
O11 W5 O15 . . 103.7(6)
O11 W5 O12 . . 97.4(6)
O15 W5 O12 . . 99.0(6)
O11 W5 O18 . . 95.2(5)
O15 W5 O18 . . 96.7(5)
O12 W5 O18 . . 156.9(5)
O11 W5 O14 . . 161.3(5)
O15 W5 O14 . . 92.8(5)
O12 W5 O14 . . 88.4(5)
O18 W5 O14 . . 74.0(4)
O11 W5 O41 . . 87.4(5)
O15 W5 O41 . . 168.1(5)
O12 W5 O41 . . 83.6(5)
O18 W5 O41 . . 77.7(5)
O14 W5 O41 . . 75.5(4)
O40 W6 O2 . . 104.3(6)
O40 W6 O35 . . 97.5(6)
O2 W6 O35 . . 99.9(5)
O40 W6 O3 . . 100.2(6)
O2 W6 O3 . . 95.9(5)
O35 W6 O3 . . 152.5(5)
O40 W6 O32 . . 93.9(5)
O2 W6 O32 . . 160.6(5)
O35 W6 O32 . . 84.0(4)
O3 W6 O32 . . 74.0(5)
O40 W6 O1 . . 166.0(5)
O2 W6 O1 . . 87.4(5)
O35 W6 O1 . . 72.7(4)
O3 W6 O1 . . 85.8(5)
O32 W6 O1 . . 75.5(4)
O33 W7 O39 . . 102.0(5)
O33 W7 O36 . . 101.1(5)
O39 W7 O36 . . 93.3(5)
O33 W7 O20 . . 100.9(5)
O39 W7 O20 . . 156.4(5)
O36 W7 O20 . . 87.7(5)
O33 W7 O12 . . 102.3(5)
O39 W7 O12 . . 87.6(5)
O36 W7 O12 . . 155.8(5)
O20 W7 O12 . . 82.0(5)
O33 W7 O31 . . 177.6(5)
O39 W7 O31 . . 77.3(4)
O36 W7 O31 . . 76.7(4)
O20 W7 O31 . . 80.1(4)
O12 W7 O31 . . 80.0(5)
O7 W8 O41 . . 105.5(6)
O7 W8 O22 . . 101.8(5)
O41 W8 O22 . . 94.4(5)
O7 W8 O5 . 2_666 98.7(5)
O41 W8 O5 . 2_666 92.2(5)
O22 W8 O5 . 2_666 155.8(5)
O7 W8 O36 . 2_665 91.9(5)
O41 W8 O36 . 2_665 162.3(5)
O22 W8 O36 . 2_665 84.8(5)
O5 W8 O36 2_666 2_665 81.9(5)
O7 W8 O31 . 2_665 162.1(5)
O41 W8 O31 . 2_665 89.8(5)
O22 W8 O31 . 2_665 85.8(4)
O5 W8 O31 2_666 2_665 71.0(4)
O36 W8 O31 2_665 2_665 72.5(4)
O27 W9 O23 . . 103.1(6)
O27 W9 O20 . 2_666 98.6(5)
O23 W9 O20 . 2_666 97.8(5)
O27 W9 O19 . 1_556 95.4(5)
O23 W9 O19 . 1_556 96.4(5)
O20 W9 O19 2_666 1_556 157.3(5)
O27 W9 O30 . 1_556 91.5(5)
O23 W9 O30 . 1_556 164.9(5)
O20 W9 O30 2_666 1_556 83.6(5)
O19 W9 O30 1_556 1_556 78.2(5)
O27 W9 O22 . 1_556 165.5(5)
O23 W9 O22 . 1_556 88.3(5)
O20 W9 O22 2_666 1_556 88.7(4)
O19 W9 O22 1_556 1_556 74.1(4)
O30 W9 O22 1_556 1_556 76.8(4)
O42 W10 O16 . . 103.5(6)
O42 W10 O17 . 1_655 99.1(5)
O16 W10 O17 . 1_655 96.2(5)
O42 W10 O3 . . 95.4(5)
O16 W10 O3 . . 97.7(5)
O17 W10 O3 1_655 . 157.0(5)
O42 W10 O4 . . 91.4(5)
O16 W10 O4 . . 165.0(5)
O17 W10 O4 1_655 . 82.9(5)
O3 W10 O4 . . 78.9(5)
O42 W10 O32 . . 163.7(5)
O16 W10 O32 . . 89.7(5)
O17 W10 O32 1_655 . 88.9(4)
O3 W10 O32 . . 73.0(4)
O4 W10 O32 . . 75.3(4)
O28 W11 O37 . 1_455 105.9(5)
O28 W11 O32 . 1_455 100.3(5)
O37 W11 O32 1_455 1_455 93.5(5)
O28 W11 O26 . . 100.5(5)
O37 W11 O26 1_455 . 92.6(5)
O32 W11 O26 1_455 . 155.8(5)
O28 W11 O25 . . 96.7(5)
O37 W11 O25 1_455 . 157.4(5)
O32 W11 O25 1_455 . 82.9(5)
O26 W11 O25 . . 82.6(5)
O28 W11 O24 . . 166.3(5)
O37 W11 O24 1_455 . 85.0(4)
O32 W11 O24 1_455 . 87.0(4)
O26 W11 O24 . . 70.2(4)
O25 W11 O24 . . 72.6(4)
O8 W12 O4 . . 103.5(5)
O8 W12 O1 . . 101.9(5)
O4 W12 O1 . . 93.6(5)
O8 W12 O26 . 2_676 97.4(5)
O4 W12 O26 . 2_676 95.5(5)
O1 W12 O26 . 2_676 156.1(5)
O8 W12 O21 . 2_676 91.5(5)
O4 W12 O21 . 2_676 164.8(5)
O1 W12 O21 . 2_676 84.7(5)
O26 W12 O21 2_676 2_676 80.8(4)
O8 W12 O24 . 2_676 163.2(5)
O4 W12 O24 . 2_676 91.0(5)
O1 W12 O24 . 2_676 85.4(5)
O26 W12 O24 2_676 2_676 72.5(4)
O21 W12 O24 2_676 2_676 73.8(4)
W12 O1 W1 . . 138.3(6)
W12 O1 W6 . . 126.5(6)
W1 O1 W6 . . 91.7(4)
W6 O3 W10 . . 115.8(6)
W12 O4 W10 . . 145.6(7)
W2 O5 W8 1_556 2_666 119.9(6)
W1 O10 W4 2_676 . 150.5(6)
W5 O12 W7 . . 145.1(7)
W2 O14 W5 . . 139.9(6)
W2 O14 W3 . . 124.9(5)
W5 O14 W3 . . 94.9(4)
W10 O17 W4 1_455 . 144.0(6)
W3 O18 W5 . . 117.1(6)
W3 O19 W9 . 1_554 117.3(6)
W9 O20 W7 2_666 . 146.1(6)
W4 O21 W12 . 2_676 113.8(5)
W8 O22 W9 . 1_554 137.7(6)
W8 O22 W3 . . 127.7(5)
W9 O22 W3 1_554 . 93.3(4)
W12 O24 W4 2_676 . 95.7(4)
W12 O24 W11 2_676 . 96.2(4)
W4 O24 W11 . . 92.9(4)
W4 O25 W11 . . 116.5(6)
W11 O26 W12 . 2_676 119.8(6)
W2 O30 W9 . 1_554 139.2(6)
W8 O31 W7 2_665 . 95.6(4)
W8 O31 W2 2_665 . 96.7(4)
W7 O31 W2 . . 94.6(4)
W11 O32 W6 1_655 . 126.6(5)
W11 O32 W10 1_655 . 137.3(6)
W6 O32 W10 . . 95.9(4)
W6 O35 W1 . . 119.2(6)
W7 O36 W8 . 2_665 115.2(6)
W11 O37 W1 1_655 . 132.9(6)
W7 O39 W2 . . 116.0(5)
W8 O41 W5 . . 140.2(7)

loop_
_geom_bond_atom_site_label_1
_geom_bond_atom_site_label_2
_geom_bond_site_symmetry_2
_geom_bond_distance
_geom_bond_publ_flag
W1 O38 . 1.764(12) y
W1 O34 . 1.768(12) y
W1 O10 2_676 1.874(12) y
W1 O35 . 1.947(12) y
W1 O37 . 2.168(10) y
W1 O1 . 2.258(12) y
W2 O6 . 1.725(12) ?
W2 O30 . 1.832(12) ?
W2 O14 . 1.902(11) ?
W2 O5 1_554 1.952(12) ?
W2 O39 . 2.103(11) ?
W2 O31 . 2.281(11) ?
W3 O9 . 1.757(12) ?
W3 O29 . 1.766(12) ?
W3 O19 . 1.911(11) ?
W3 O18 . 1.916(11) ?
W3 O14 . 2.265(11) ?
W3 O22 . 2.304(11) ?
W4 O13 . 1.783(12) ?
W4 O25 . 1.842(11) ?
W4 O21 . 1.864(11) ?
W4 O17 . 1.938(11) ?
W4 O10 . 1.979(11) ?
W4 O24 . 2.273(10) ?
W5 O11 . 1.728(12) ?
W5 O15 . 1.763(12) ?
W5 O12 . 1.886(12) ?
W5 O18 . 1.925(12) ?
W5 O14 . 2.183(11) ?
W5 O41 . 2.278(12) ?
W6 O40 . 1.735(14) ?
W6 O2 . 1.752(12) ?
W6 O35 . 1.929(11) ?
W6 O3 . 1.931(12) ?
W6 O32 . 2.228(11) ?
W6 O1 . 2.400(12) y
W7 O33 . 1.721(13) ?
W7 O39 . 1.838(11) ?
W7 O36 . 1.875(11) ?
W7 O20 . 1.964(11) ?
W7 O12 . 1.970(12) ?
W7 O31 . 2.270(11) ?
W8 O7 . 1.736(12) ?
W8 O41 . 1.759(12) ?
W8 O22 . 1.889(11) ?
W8 O5 2_666 1.972(11) ?
W8 O36 2_665 2.104(11) ?
W8 O31 2_665 2.267(11) ?
W9 O27 . 1.722(12) ?
W9 O23 . 1.763(13) ?
W9 O20 2_666 1.910(11) ?
W9 O19 1_556 1.972(11) ?
W9 O30 1_556 2.188(12) ?
W9 O22 1_556 2.257(11) ?
W10 O42 . 1.740(12) ?
W10 O16 . 1.774(12) ?
W10 O17 1_655 1.893(11) ?
W10 O3 . 1.979(12) ?
W10 O4 . 2.179(12) ?
W10 O32 . 2.232(11) ?
W11 O28 . 1.714(12) ?
W11 O37 1_455 1.835(10) ?
W11 O32 1_455 1.905(11) ?
W11 O26 . 1.938(11) ?
W11 O25 . 2.075(11) ?
W11 O24 . 2.326(11) ?
W12 O8 . 1.740(12) ?
W12 O4 . 1.800(12) ?
W12 O1 . 1.906(12) ?
W12 O26 2_676 1.964(12) ?
W12 O21 2_676 2.099(11) ?
W12 O24 2_676 2.208(11) ?
O5 W2 1_556 1.952(12) ?
O5 W8 2_666 1.972(11) ?
O10 W1 2_676 1.874(12) ?
O17 W10 1_455 1.893(11) ?
O19 W9 1_554 1.972(11) ?
O20 W9 2_666 1.910(11) ?
O21 W12 2_676 2.099(11) ?
O22 W9 1_554 2.257(11) ?
O24 W12 2_676 2.208(11) ?
O26 W12 2_676 1.964(12) ?
O30 W9 1_554 2.188(12) ?
O31 W8 2_665 2.267(11) ?
O32 W11 1_655 1.905(11) ?
O36 W8 2_665 2.104(11) ?
O37 W11 1_655 1.835(10) ?
O9WA O9WB . 1.01(4) ?

loop_
_geom_torsion_atom_site_label_1
_geom_torsion_atom_site_label_2
_geom_torsion_atom_site_label_3
_geom_torsion_atom_site_label_4
_geom_torsion_site_symmetry_1
_geom_torsion_site_symmetry_4
_geom_torsion
O8 W12 O1 W1 . . 137.3(9)
O4 W12 O1 W1 . . -118.1(9)
O26 W12 O1 W1 2_676 . -5.8(18)
O21 W12 O1 W1 2_676 . 46.8(9)
O24 W12 O1 W1 2_676 . -27.3(9)
O8 W12 O1 W6 . . -70.4(7)
O4 W12 O1 W6 . . 34.3(7)
O26 W12 O1 W6 2_676 . 146.6(9)
O21 W12 O1 W6 2_676 . -160.8(7)
O24 W12 O1 W6 2_676 . 125.0(7)
O38 W1 O1 W12 . . 95(2)
O34 W1 O1 W12 . . -113.3(9)
O10 W1 O1 W12 2_676 . -17.6(9)
O35 W1 O1 W12 . . 152.3(10)
O37 W1 O1 W12 . . 67.8(9)
O38 W1 O1 W6 . . -63(2)
O34 W1 O1 W6 . . 88.6(5)
O10 W1 O1 W6 2_676 . -175.7(5)
O35 W1 O1 W6 . . -5.8(4)
O37 W1 O1 W6 . . -90.3(4)
O40 W6 O1 W12 . . -110(2)
O2 W6 O1 W12 . . 102.7(8)
O35 W6 O1 W12 . . -156.1(8)
O3 W6 O1 W12 . . 6.6(7)
O32 W6 O1 W12 . . -67.9(7)
O40 W6 O1 W1 . . 52(2)
O2 W6 O1 W1 . . -95.3(5)
O35 W6 O1 W1 . . 5.9(4)
O3 W6 O1 W1 . . 168.6(5)
O32 W6 O1 W1 . . 94.1(4)
O40 W6 O3 W10 . . 81.2(7)
O2 W6 O3 W10 . . -173.1(7)
O35 W6 O3 W10 . . -48.1(14)
O32 W6 O3 W10 . . -10.0(6)
O1 W6 O3 W10 . . -86.2(6)
O42 W10 O3 W6 . . 178.4(7)
O16 W10 O3 W6 . . -77.2(7)
O17 W10 O3 W6 1_655 . 49.3(15)
O4 W10 O3 W6 . . 88.0(6)
O32 W10 O3 W6 . . 10.1(6)
O8 W12 O4 W10 . . 66.4(12)
O1 W12 O4 W10 . . -36.7(12)
O26 W12 O4 W10 2_676 . 165.4(11)
O21 W12 O4 W10 2_676 . -119.5(18)
O24 W12 O4 W10 2_676 . -122.1(11)
O42 W10 O4 W12 . . -106.3(12)
O16 W10 O4 W12 . . 67(2)
O17 W10 O4 W12 1_655 . 154.7(12)
O3 W10 O4 W12 . . -11.1(11)
O32 W10 O4 W12 . . 64.0(11)
O13 W4 O10 W1 . 2_676 140.8(13)
O25 W4 O10 W1 . 2_676 -50(2)
O21 W4 O10 W1 . 2_676 39.1(13)
O17 W4 O10 W1 . 2_676 -118.3(13)
O24 W4 O10 W1 . 2_676 -38.0(12)
O11 W5 O12 W7 . . -178.4(12)
O15 W5 O12 W7 . . 76.3(12)
O18 W5 O12 W7 . . -56(2)
O14 W5 O12 W7 . . -16.3(12)
O41 W5 O12 W7 . . -91.9(12)
O33 W7 O12 W5 . . -117.9(12)
O39 W7 O12 W5 . . -16.1(12)
O36 W7 O12 W5 . . 76.8(17)
O20 W7 O12 W5 . . 142.6(12)
O31 W7 O12 W5 . . 61.3(11)
O6 W2 O14 W5 . . 128.4(9)
O30 W2 O14 W5 . . -127.0(9)
O5 W2 O14 W5 1_554 . -17.4(17)
O39 W2 O14 W5 . . 36.0(8)
O31 W2 O14 W5 . . -36.5(9)
O6 W2 O14 W3 . . -59.6(7)
O30 W2 O14 W3 . . 45.0(7)
O5 W2 O14 W3 1_554 . 154.6(9)
O39 W2 O14 W3 . . -152.0(7)
O31 W2 O14 W3 . . 135.5(6)
O11 W5 O14 W2 . . 107.8(16)
O15 W5 O14 W2 . . -99.6(9)
O12 W5 O14 W2 . . -0.7(9)
O18 W5 O14 W2 . . 164.2(10)
O41 W5 O14 W2 . . 83.1(9)
O11 W5 O14 W3 . . -65.7(16)
O15 W5 O14 W3 . . 87.0(5)
O12 W5 O14 W3 . . -174.1(5)
O18 W5 O14 W3 . . -9.2(4)
O41 W5 O14 W3 . . -90.3(4)
O9 W3 O14 W2 . . 94.9(7)
O29 W3 O14 W2 . . -111.3(17)
O19 W3 O14 W2 . . -2.0(7)
O18 W3 O14 W2 . . -165.5(8)
O22 W3 O14 W2 . . -76.3(6)
O9 W3 O14 W5 . . -90.2(5)
O29 W3 O14 W5 . . 63.6(18)
O19 W3 O14 W5 . . 172.9(5)
O18 W3 O14 W5 . . 9.3(4)
O22 W3 O14 W5 . . 98.5(4)
O13 W4 O17 W10 . 1_455 -107.1(11)
O25 W4 O17 W10 . 1_455 -8.4(11)
O21 W4 O17 W10 . 1_455 85.2(15)
O10 W4 O17 W10 . 1_455 150.6(11)
O24 W4 O17 W10 . 1_455 69.7(10)
O9 W3 O18 W5 . . 75.9(7)
O29 W3 O18 W5 . . -179.0(6)
O19 W3 O18 W5 . . -51.1(14)
O14 W3 O18 W5 . . -11.9(5)
O22 W3 O18 W5 . . -88.5(6)
O11 W5 O18 W3 . . 176.6(6)
O15 W5 O18 W3 . . -78.8(7)
O12 W5 O18 W3 . . 53.8(15)
O14 W5 O18 W3 . . 12.2(5)
O41 W5 O18 W3 . . 90.5(6)
O9 W3 O19 W9 . 1_554 -176.1(7)
O29 W3 O19 W9 . 1_554 79.1(7)
O18 W3 O19 W9 . 1_554 -48.7(14)
O14 W3 O19 W9 . 1_554 -85.8(6)
O22 W3 O19 W9 . 1_554 -9.7(5)
O33 W7 O20 W9 . 2_666 124.8(11)
O39 W7 O20 W9 . 2_666 -69.2(18)
O36 W7 O20 W9 . 2_666 23.9(11)
O12 W7 O20 W9 . 2_666 -134.1(12)
O31 W7 O20 W9 . 2_666 -53.0(11)
O13 W4 O21 W12 . 2_676 177.5(6)
O25 W4 O21 W12 . 2_676 77.8(6)
O17 W4 O21 W12 . 2_676 -14.8(14)
O10 W4 O21 W12 . 2_676 -79.5(6)
O24 W4 O21 W12 . 2_676 0.8(5)
O7 W8 O22 W9 . 1_554 129.5(9)
O41 W8 O22 W9 . 1_554 -123.6(9)
O5 W8 O22 W9 2_666 1_554 -18.1(17)
O36 W8 O22 W9 2_665 1_554 38.6(8)
O31 W8 O22 W9 2_665 1_554 -34.2(8)
O7 W8 O22 W3 . . -67.0(8)
O41 W8 O22 W3 . . 39.8(7)
O5 W8 O22 W3 2_666 . 145.4(9)
O36 W8 O22 W3 2_665 . -157.9(7)
O31 W8 O22 W3 2_665 . 129.3(7)
O9 W3 O22 W8 . . -104.1(18)
O29 W3 O22 W8 . . 100.3(7)
O19 W3 O22 W8 . . -161.4(8)
O18 W3 O22 W8 . . 2.2(7)
O14 W3 O22 W8 . . -70.7(7)
O9 W3 O22 W9 . 1_554 64.9(19)
O29 W3 O22 W9 . 1_554 -90.7(5)
O19 W3 O22 W9 . 1_554 7.5(4)
O18 W3 O22 W9 . 1_554 171.2(5)
O14 W3 O22 W9 . 1_554 98.2(4)
O25 W4 O24 W12 . 2_676 -96.6(5)
O21 W4 O24 W12 . 2_676 -0.7(4)
O17 W4 O24 W12 . 2_676 172.6(5)
O10 W4 O24 W12 . 2_676 88.1(4)
O25 W4 O24 W11 . . 0.0(4)
O21 W4 O24 W11 . . 95.8(5)
O17 W4 O24 W11 . . -90.9(4)
O10 W4 O24 W11 . . -175.4(5)
O28 W11 O24 W12 . 2_676 57(2)
O37 W11 O24 W12 1_455 2_676 -86.7(4)
O32 W11 O24 W12 1_455 2_676 179.5(5)
O26 W11 O24 W12 . 2_676 7.9(4)
O25 W11 O24 W12 . 2_676 96.1(5)
O28 W11 O24 W4 . . -39(2)
O37 W11 O24 W4 1_455 . 177.3(4)
O32 W11 O24 W4 1_455 . 83.5(4)
O26 W11 O24 W4 . . -88.2(5)
O25 W11 O24 W4 . . 0.0(4)
O13 W4 O25 W11 . . -178.5(6)
O21 W4 O25 W11 . . -75.7(6)
O17 W4 O25 W11 . . 79.3(6)
O10 W4 O25 W11 . . 12.0(16)
O24 W4 O25 W11 . . 0.0(5)
O28 W11 O25 W4 . . 171.3(6)
O37 W11 O25 W4 1_455 . -7.2(16)
O32 W11 O25 W4 1_455 . -89.1(7)
O26 W11 O25 W4 . . 71.5(6)
O24 W11 O25 W4 . . 0.0(5)
O28 W11 O26 W12 . 2_676 -179.7(6)
O37 W11 O26 W12 1_455 2_676 73.6(6)
O32 W11 O26 W12 1_455 2_676 -30.8(15)
O25 W11 O26 W12 . 2_676 -84.2(6)
O24 W11 O26 W12 . 2_676 -10.1(5)
O6 W2 O30 W9 . 1_554 59.9(10)
O14 W2 O30 W9 . 1_554 -41.9(10)
O5 W2 O30 W9 1_554 1_554 161.3(9)
O39 W2 O30 W9 . 1_554 -122.6(14)
O31 W2 O30 W9 . 1_554 -127.7(9)
O39 W7 O31 W8 . 2_665 -96.7(5)
O36 W7 O31 W8 . 2_665 -0.1(4)
O20 W7 O31 W8 . 2_665 89.9(4)
O12 W7 O31 W8 . 2_665 173.5(5)
O39 W7 O31 W2 . . 0.5(4)
O36 W7 O31 W2 . . 97.1(5)
O20 W7 O31 W2 . . -172.9(5)
O12 W7 O31 W2 . . -89.4(5)
O6 W2 O31 W8 . 2_665 66.6(17)
O30 W2 O31 W8 . 2_665 -85.8(5)
O14 W2 O31 W8 . 2_665 179.7(5)
O5 W2 O31 W8 1_554 2_665 8.1(4)
O39 W2 O31 W8 . 2_665 95.8(5)
O6 W2 O31 W7 . . -29.6(18)
O30 W2 O31 W7 . . 178.0(5)
O14 W2 O31 W7 . . 83.5(4)
O5 W2 O31 W7 1_554 . -88.2(5)
O39 W2 O31 W7 . . -0.4(4)
O40 W6 O32 W11 . 1_655 92.6(8)
O2 W6 O32 W11 . 1_655 -107.5(15)
O35 W6 O32 W11 . 1_655 -4.6(7)
O3 W6 O32 W11 . 1_655 -168.0(8)
O1 W6 O32 W11 . 1_655 -78.2(7)
O40 W6 O32 W10 . . -91.5(5)
O2 W6 O32 W10 . . 68.5(16)
O35 W6 O32 W10 . . 171.4(5)
O3 W6 O32 W10 . . 8.0(4)
O1 W6 O32 W10 . . 97.8(5)
O42 W10 O32 W11 . 1_655 121.3(17)
O16 W10 O32 W11 . 1_655 -94.5(9)
O17 W10 O32 W11 1_655 1_655 1.7(9)
O3 W10 O32 W11 . 1_655 167.4(10)
O4 W10 O32 W11 . 1_655 84.7(9)
O42 W10 O32 W6 . . -53.9(19)
O16 W10 O32 W6 . . 90.2(5)
O17 W10 O32 W6 1_655 . -173.6(5)
O3 W10 O32 W6 . . -7.9(4)
O4 W10 O32 W6 . . -90.6(5)
O40 W6 O35 W1 . . -177.7(7)
O2 W6 O35 W1 . . 76.3(7)
O3 W6 O35 W1 . . -47.9(13)
O32 W6 O35 W1 . . -84.5(6)
O1 W6 O35 W1 . . -7.9(5)
O38 W1 O35 W6 . . 176.2(6)
O34 W1 O35 W6 . . -83.0(7)
O10 W1 O35 W6 2_676 . 36.2(16)
O37 W1 O35 W6 . . 87.4(6)
O1 W1 O35 W6 . . 8.3(6)
O33 W7 O36 W8 . 2_665 179.1(6)
O39 W7 O36 W8 . 2_665 76.2(6)
O20 W7 O36 W8 . 2_665 -80.3(6)
O12 W7 O36 W8 . 2_665 -15.5(15)
O31 W7 O36 W8 . 2_665 0.1(5)
O38 W1 O37 W11 . 1_655 -96.5(8)
O34 W1 O37 W11 . 1_655 71(3)
O10 W1 O37 W11 2_676 1_655 162.9(8)
O35 W1 O37 W11 . 1_655 -0.1(7)
O1 W1 O37 W11 . 1_655 77.0(8)
O33 W7 O39 W2 . . -178.2(6)
O36 W7 O39 W2 . . -76.1(6)
O20 W7 O39 W2 . . 15.8(15)
O12 W7 O39 W2 . . 79.7(6)
O31 W7 O39 W2 . . -0.6(5)
O6 W2 O39 W7 . . 172.7(6)
O30 W2 O39 W7 . . -4.8(19)
O14 W2 O39 W7 . . -87.2(6)
O5 W2 O39 W7 1_554 . 73.1(6)
O31 W2 O39 W7 . . 0.6(5)
O7 W8 O41 W5 . . 65.4(11)
O22 W8 O41 W5 . . -38.2(10)
O5 W8 O41 W5 2_666 . 165.1(10)
O36 W8 O41 W5 2_665 . -124.9(14)
O31 W8 O41 W5 2_665 . -123.9(10)
O11 W5 O41 W8 . . -106.4(11)
O15 W5 O41 W8 . . 53(3)
O12 W5 O41 W8 . . 155.9(11)
O18 W5 O41 W8 . . -10.5(10)
O14 W5 O41 W8 . . 65.9(10)
